data_4104005
loop_
_publ_author_name
'Vivienne Blackstone'
'Alan J. Lough'
'Martin Murray'
'Ian Manners'

_publ_section_title
;
 Probing the Mechanism of the PCl5-Initiated Living Cationic
 Polymerization of the Phosphoranimine Cl3P=NSiMe3 using Model Compound
 Chemistry
;
_journal_name_full 'Journal of the American Chemical Society'
_journal_page_first 3658
_journal_page_last 3667
_journal_paper_doi 10.1021/ja808517d
_journal_volume 131
_journal_year 2009
_chemical_absolute_configuration ad
_chemical_formula_moiety 'C36 H30 Cl4 N3 P4, Cl6 P, C H2 Cl2'
_chemical_formula_sum 'C37 H32 Cl12 N3 P5'
_chemical_formula_weight 1098.91
_chemical_name_systematic
; 
 ? 
;
_space_group_IT_number 4
_symmetry_cell_setting monoclinic
_symmetry_space_group_name_Hall 'P 2yb'
_symmetry_space_group_name_H-M 'P 1 21 1'
_atom_sites_solution_hydrogens geom
_atom_sites_solution_primary direct
_atom_sites_solution_secondary difmap
_audit_creation_method SHELXL-97
_cell_angle_alpha 90.00
_cell_angle_beta 107.735(2)
_cell_angle_gamma 90.00
_cell_formula_units_Z 2
_cell_length_a 11.3728(4)
_cell_length_b 17.6718(7)
_cell_length_c 13.0181(3)
_cell_measurement_reflns_used 22025
_cell_measurement_temperature 150(1)
_cell_measurement_theta_max 27.5
_cell_measurement_theta_min 2.8
_cell_volume 2492.01(15)
_computing_cell_refinement 'Denzo-SMN (Otwinowski & Minor, 1997)'
_computing_data_collection 'Collect (Nonius B.V., 1997-2002)'
_computing_data_reduction Denzo-SMN
_computing_molecular_graphics 'SHELXTL V6.1'
_computing_publication_material 'SHELXTL V6.1'
_computing_structure_refinement 'SHELXTL V6.1(Sheldrick, 2001)'
_computing_structure_solution 'SIR-92 (Altomare et al., 1994)'
_diffrn_ambient_temperature 150(1)
_diffrn_detector_area_resol_mean 9
_diffrn_measured_fraction_theta_full 0.986
_diffrn_measured_fraction_theta_max 0.986
_diffrn_measurement_device_type 'Bruker-Nonius KappaCCD'
_diffrn_measurement_method '\f scans and \w scans with \k offsets'
_diffrn_radiation_monochromator graphite
_diffrn_radiation_source 'fine-focus sealed tube'
_diffrn_radiation_type MoK\a
_diffrn_radiation_wavelength 0.71073
_diffrn_reflns_av_R_equivalents 0.0611
_diffrn_reflns_av_sigmaI/netI 0.0833
_diffrn_reflns_limit_h_max 14
_diffrn_reflns_limit_h_min -14
_diffrn_reflns_limit_k_max 22
_diffrn_reflns_limit_k_min -21
_diffrn_reflns_limit_l_max 16
_diffrn_reflns_limit_l_min -16
_diffrn_reflns_number 22025
_diffrn_reflns_theta_full 27.51
_diffrn_reflns_theta_max 27.51
_diffrn_reflns_theta_min 2.83
_diffrn_standards_number 0
_exptl_absorpt_coefficient_mu 0.858
_exptl_absorpt_correction_T_max 0.867
_exptl_absorpt_correction_T_min 0.731
_exptl_absorpt_correction_type multi-scan
_exptl_absorpt_process_details
;
multi-scan from symmetry-related measurements 
 Sortav (Blessing 1995)
;
_exptl_crystal_colour white
_exptl_crystal_density_diffrn 1.465
_exptl_crystal_density_method 'not measured'
_exptl_crystal_description needle
_exptl_crystal_F_000 1108
_exptl_crystal_size_max 0.40
_exptl_crystal_size_mid 0.26
_exptl_crystal_size_min 0.21
_refine_diff_density_max 1.902
_refine_diff_density_min -0.752
_refine_diff_density_rms 0.128
_refine_ls_abs_structure_details 'Flack H D (1983), Acta Cryst. A39, 876-881'
_refine_ls_abs_structure_Flack -0.05(11)
_refine_ls_extinction_coef 0.0065(15)
_refine_ls_extinction_expression Fc^*^=kFc[1+0.001xFc^2^\l^3^/sin(2\q)]^-1/4^
_refine_ls_extinction_method SHELXL
_refine_ls_goodness_of_fit_ref 1.036
_refine_ls_hydrogen_treatment constr
_refine_ls_matrix_type full
_refine_ls_number_parameters 536
_refine_ls_number_reflns 10176
_refine_ls_number_restraints 11
_refine_ls_restrained_S_all 1.035
_refine_ls_R_factor_all 0.1052
_refine_ls_R_factor_gt 0.0723
_refine_ls_shift/su_max 0.000
_refine_ls_shift/su_mean 0.000
_refine_ls_structure_factor_coef Fsqd
_refine_ls_weighting_details 'calc w=1/[\s^2^(Fo^2^)+(0.1331P)^2^+2.0613P] where P=(Fo^2^+2Fc^2^)/3'
_refine_ls_weighting_scheme calc
_refine_ls_wR_factor_gt 0.1921
_refine_ls_wR_factor_ref 0.2165
_reflns_number_gt 7430
_reflns_number_total 10176
_reflns_threshold_expression I>2\s(I)
_cod_data_source_file ja808517d_si_002.cif
_cod_data_source_block k06115
_cod_original_cell_volume 2492.01(14)
_cod_original_sg_symbol_H-M 'P 21'
_cod_database_code 4104005

loop_
_symmetry_equiv_pos_as_xyz
'x, y, z'
'-x, y+1/2, -z'

loop_
_atom_site_label
_atom_site_type_symbol
_atom_site_fract_x
_atom_site_fract_y
_atom_site_fract_z
_atom_site_U_iso_or_equiv
_atom_site_adp_type
_atom_site_occupancy
_atom_site_symmetry_multiplicity
_atom_site_calc_flag
_atom_site_refinement_flags
_atom_site_disorder_assembly
_atom_site_disorder_group
Cl1 Cl 0.8639(2) 0.27344(15) 0.3424(2) 0.0666(7) Uani 1 1 d . . .
Cl2 Cl 0.6852(3) 0.21360(18) 0.12781(17) 0.0649(8) Uani 1 1 d . . .
Cl3 Cl 0.57905(19) 0.38710(13) 0.26069(18) 0.0450(5) Uani 1 1 d . . .
Cl4 Cl 0.39021(17) 0.26340(15) 0.14881(14) 0.0468(5) Uani 1 1 d . . .
P1 P 0.86157(16) 0.05821(12) 0.30722(14) 0.0287(4) Uani 1 1 d . . .
P2 P 0.72362(17) 0.20023(12) 0.28717(14) 0.0298(4) Uani 1 1 d . . .
P3 P 0.51092(16) 0.28840(12) 0.29425(13) 0.0280(4) Uani 1 1 d . . .
P4 P 0.34202(16) 0.35513(12) 0.39859(14) 0.0271(4) Uani 1 1 d . . .
N1 N 0.6128(5) 0.2268(4) 0.3253(4) 0.0303(12) Uani 1 1 d . . .
N2 N 0.7669(6) 0.1206(4) 0.3249(5) 0.0353(14) Uani 1 1 d . . .
N3 N 0.4428(5) 0.2981(4) 0.3796(4) 0.0318(13) Uani 1 1 d . . .
C11 C 0.7750(7) -0.0222(5) 0.2432(6) 0.0337(15) Uani 1 1 d . . .
C12 C 0.6603(9) -0.0354(6) 0.2611(8) 0.051(2) Uani 1 1 d . . .
H12A H 0.6326 -0.0017 0.3056 0.061 Uiso 1 1 calc R . .
C13 C 0.5889(10) -0.0957(7) 0.2156(8) 0.064(3) Uani 1 1 d . . .
H13A H 0.5121 -0.1040 0.2284 0.076 Uiso 1 1 calc R . .
C14 C 0.6294(10) -0.1452(7) 0.1497(9) 0.069(3) Uani 1 1 d . . .
H14A H 0.5788 -0.1865 0.1158 0.083 Uiso 1 1 calc R . .
C15 C 0.7412(9) -0.1346(5) 0.1339(8) 0.053(2) Uani 1 1 d . . .
H15A H 0.7688 -0.1690 0.0901 0.064 Uiso 1 1 calc R . .
C16 C 0.8148(7) -0.0743(5) 0.1810(6) 0.0393(17) Uani 1 1 d . . .
H16A H 0.8935 -0.0683 0.1709 0.047 Uiso 1 1 calc R . .
C21 C 0.9607(7) 0.0894(4) 0.2320(6) 0.0325(15) Uani 1 1 d . . .
C22 C 1.0790(7) 0.1157(4) 0.2833(6) 0.0360(16) Uani 1 1 d . . .
H22A H 1.1105 0.1150 0.3598 0.043 Uiso 1 1 calc R . .
C23 C 1.1510(8) 0.1430(6) 0.2232(7) 0.050(2) Uani 1 1 d . . .
H23A H 1.2321 0.1606 0.2590 0.060 Uiso 1 1 calc R . .
C24 C 1.1079(8) 0.1453(5) 0.1138(7) 0.048(2) Uani 1 1 d . . .
H24A H 1.1591 0.1644 0.0742 0.058 Uiso 1 1 calc R . .
C25 C 0.9891(8) 0.1198(5) 0.0591(6) 0.0401(18) Uani 1 1 d . . .
H25A H 0.9592 0.1218 -0.0174 0.048 Uiso 1 1 calc R . .
C26 C 0.9140(7) 0.0911(5) 0.1183(6) 0.0355(16) Uani 1 1 d . . .
H26A H 0.8332 0.0732 0.0824 0.043 Uiso 1 1 calc R . .
C31 C 0.9607(6) 0.0303(4) 0.4373(5) 0.0272(14) Uani 1 1 d . . .
C32 C 0.9465(6) 0.0623(4) 0.5311(6) 0.0322(15) Uani 1 1 d . . .
H32A H 0.8863 0.1004 0.5269 0.039 Uiso 1 1 calc R . .
C33 C 1.0225(7) 0.0371(5) 0.6313(6) 0.0379(17) Uani 1 1 d . . .
H33A H 1.0117 0.0567 0.6958 0.045 Uiso 1 1 calc R . .
C34 C 1.1122(8) -0.0156(5) 0.6365(6) 0.0440(19) Uani 1 1 d . . .
H34A H 1.1647 -0.0314 0.7048 0.053 Uiso 1 1 calc R . .
C35 C 1.1280(8) -0.0468(5) 0.5426(7) 0.0444(19) Uani 1 1 d . . .
H35A H 1.1913 -0.0829 0.5474 0.053 Uiso 1 1 calc R . .
C36 C 1.0525(7) -0.0253(4) 0.4451(6) 0.0335(16) Uani 1 1 d . . .
H36A H 1.0612 -0.0476 0.3814 0.040 Uiso 1 1 calc R . .
C41 C 0.2231(6) 0.3787(4) 0.2774(5) 0.0298(14) Uani 1 1 d . . .
C42 C 0.1162(8) 0.3360(5) 0.2458(7) 0.0435(19) Uani 1 1 d . . .
H42A H 0.1012 0.2992 0.2935 0.052 Uiso 1 1 calc R . .
C43 C 0.0320(9) 0.3464(6) 0.1464(8) 0.059(3) Uani 1 1 d . . .
H43A H -0.0401 0.3159 0.1254 0.071 Uiso 1 1 calc R . .
C44 C 0.0501(9) 0.4008(6) 0.0755(6) 0.052(2) Uani 1 1 d . . .
H44A H -0.0094 0.4082 0.0071 0.062 Uiso 1 1 calc R . .
C45 C 0.1573(9) 0.4444(5) 0.1069(7) 0.050(2) Uani 1 1 d . . .
H45A H 0.1710 0.4820 0.0597 0.060 Uiso 1 1 calc R . .
C46 C 0.2447(8) 0.4328(5) 0.2076(6) 0.0385(17) Uani 1 1 d . . .
H46A H 0.3186 0.4618 0.2284 0.046 Uiso 1 1 calc R . .
C51 C 0.2709(6) 0.3063(4) 0.4870(5) 0.0273(14) Uani 1 1 d . . .
C52 C 0.3021(7) 0.2327(5) 0.5177(6) 0.0351(16) Uani 1 1 d . . .
H52A H 0.3661 0.2083 0.4974 0.042 Uiso 1 1 calc R . .
C53 C 0.2406(8) 0.1944(5) 0.5777(7) 0.0460(19) Uani 1 1 d . . .
H53A H 0.2592 0.1428 0.5960 0.055 Uiso 1 1 calc R . .
C54 C 0.1509(8) 0.2318(5) 0.6116(6) 0.0426(19) Uani 1 1 d . . .
H54A H 0.1073 0.2055 0.6523 0.051 Uiso 1 1 calc R . .
C55 C 0.1256(8) 0.3062(5) 0.5864(7) 0.0442(19) Uani 1 1 d . . .
H55A H 0.0682 0.3321 0.6136 0.053 Uiso 1 1 calc R . .
C56 C 0.1827(7) 0.3447(5) 0.5213(7) 0.0400(18) Uani 1 1 d . . .
H56A H 0.1620 0.3958 0.5008 0.048 Uiso 1 1 calc R . .
C61 C 0.4119(7) 0.4418(4) 0.4605(6) 0.0306(15) Uani 1 1 d . . .
C62 C 0.3448(7) 0.5093(4) 0.4461(6) 0.0315(15) Uani 1 1 d . . .
H62A H 0.2622 0.5109 0.3998 0.038 Uiso 1 1 calc R . .
C63 C 0.4000(7) 0.5742(4) 0.5000(6) 0.0355(16) Uani 1 1 d . . .
H63A H 0.3553 0.6204 0.4902 0.043 Uiso 1 1 calc R . .
C64 C 0.5201(8) 0.5714(4) 0.5680(6) 0.0374(17) Uani 1 1 d . . .
H64A H 0.5569 0.6161 0.6047 0.045 Uiso 1 1 calc R . .
C65 C 0.5883(8) 0.5046(5) 0.5837(7) 0.0427(18) Uani 1 1 d . . .
H65A H 0.6700 0.5033 0.6319 0.051 Uiso 1 1 calc R . .
C66 C 0.5343(7) 0.4392(4) 0.5272(6) 0.0341(16) Uani 1 1 d . . .
H66A H 0.5805 0.3937 0.5343 0.041 Uiso 1 1 calc R . .
P5 P 0.79642(16) 0.26052(13) -0.23848(13) 0.0320(4) Uani 1 1 d . . .
Cl5 Cl 0.7928(2) 0.13914(13) -0.23737(16) 0.0450(5) Uani 1 1 d . . .
Cl6 Cl 0.8036(2) 0.38260(14) -0.23758(17) 0.0490(5) Uani 1 1 d . . .
Cl7 Cl 0.99239(17) 0.25725(15) -0.16730(16) 0.0492(5) Uani 1 1 d . . .
Cl8 Cl 0.60148(16) 0.26331(15) -0.30912(15) 0.0452(4) Uani 1 1 d . . .
Cl9 Cl 0.81816(19) 0.25991(15) -0.39548(14) 0.0489(5) Uani 1 1 d . . .
Cl10 Cl 0.77321(19) 0.26253(14) -0.08152(14) 0.0459(5) Uani 1 1 d . . .
C1S C 1.5237(12) 0.1071(7) 0.8613(5) 0.044(4) Uani 0.50 1 d PD . .
H1SA H 1.4557 0.1319 0.8814 0.052 Uiso 0.50 1 calc PR . .
H1SB H 1.5883 0.1456 0.8654 0.052 Uiso 0.50 1 calc PR . .
Cl11 Cl 1.4686(5) 0.0735(3) 0.7315(4) 0.0635(13) Uani 0.50 1 d PD . .
Cl12 Cl 1.5844(4) 0.0351(2) 0.9506(3) 0.0445(9) Uani 0.50 1 d PD . .
C1SA C 1.289(2) 0.0155(6) 1.0172(11) 0.126(12) Uiso 0.50 1 d PD A 1
H1S1 H 1.2202 -0.0071 1.0390 0.151 Uiso 0.25 1 calc PR A 1
H1S2 H 1.3312 -0.0257 0.9912 0.151 Uiso 0.25 1 calc PR A 1
C1SB C 1.289(2) 0.0155(6) 1.0172(11) 0.060 Uiso 0.00 1 d P A 2
H1S3 H 1.2126 0.0103 1.0385 0.072 Uiso 0.25 1 calc PR A 2
H1S4 H 1.2701 0.0554 0.9612 0.072 Uiso 0.25 1 calc PR A 2
Cl1A Cl 1.3909(5) 0.0585(4) 1.1270(4) 0.0756(16) Uani 0.50 1 d PD . .
Cl2A Cl 1.2296(12) 0.0793(7) 0.9147(10) 0.077(3) Uiso 0.25 1 d PD A 1
Cl3A Cl 1.2916(12) -0.0660(7) 0.9461(10) 0.076(3) Uiso 0.25 1 d PD A 2

loop_
_atom_site_aniso_label
_atom_site_aniso_U_11
_atom_site_aniso_U_22
_atom_site_aniso_U_33
_atom_site_aniso_U_23
_atom_site_aniso_U_13
_atom_site_aniso_U_12
Cl1 0.0481(12) 0.0526(15) 0.112(2) -0.0332(14) 0.0441(13) -0.0180(11)
Cl2 0.0763(16) 0.090(2) 0.0363(10) 0.0189(11) 0.0298(10) 0.0428(14)
Cl3 0.0447(11) 0.0343(10) 0.0619(12) 0.0098(9) 0.0250(9) -0.0015(8)
Cl4 0.0354(9) 0.0654(14) 0.0361(9) -0.0070(9) 0.0056(7) 0.0029(10)
P1 0.0269(8) 0.0291(10) 0.0322(9) 0.0006(7) 0.0120(7) 0.0027(7)
P2 0.0295(9) 0.0299(10) 0.0332(9) 0.0003(7) 0.0144(7) 0.0032(8)
P3 0.0275(9) 0.0276(9) 0.0308(8) 0.0005(7) 0.0119(7) 0.0011(7)
P4 0.0269(9) 0.0263(9) 0.0302(8) 0.0008(7) 0.0120(7) 0.0026(7)
N1 0.033(3) 0.033(3) 0.029(3) 0.002(2) 0.016(2) 0.005(2)
N2 0.039(3) 0.029(3) 0.044(3) 0.002(3) 0.021(3) 0.008(3)
N3 0.032(3) 0.036(3) 0.030(3) 0.003(2) 0.012(2) 0.009(3)
C11 0.035(4) 0.031(4) 0.034(4) -0.004(3) 0.010(3) -0.002(3)
C12 0.051(5) 0.053(5) 0.059(5) -0.013(4) 0.032(4) -0.017(4)
C13 0.056(6) 0.079(8) 0.062(6) -0.025(5) 0.027(5) -0.033(5)
C14 0.057(6) 0.074(7) 0.064(6) -0.008(5) -0.001(5) -0.022(6)
C15 0.059(6) 0.040(5) 0.056(5) -0.017(4) 0.009(4) 0.003(4)
C16 0.038(4) 0.035(4) 0.044(4) -0.004(3) 0.011(3) 0.001(3)
C21 0.034(4) 0.034(4) 0.036(4) 0.001(3) 0.019(3) 0.002(3)
C22 0.030(4) 0.036(4) 0.037(4) 0.005(3) 0.002(3) 0.002(3)
C23 0.037(4) 0.065(6) 0.043(5) 0.009(4) 0.006(3) -0.019(4)
C24 0.049(5) 0.047(5) 0.060(5) 0.008(4) 0.032(4) -0.006(4)
C25 0.042(4) 0.046(5) 0.034(4) 0.001(3) 0.016(3) 0.005(4)
C26 0.037(4) 0.039(4) 0.030(4) -0.005(3) 0.010(3) -0.001(3)
C31 0.023(3) 0.025(4) 0.033(3) 0.002(3) 0.007(3) -0.001(3)
C32 0.029(4) 0.029(4) 0.041(4) -0.001(3) 0.013(3) 0.003(3)
C33 0.044(4) 0.045(5) 0.028(3) 0.002(3) 0.017(3) -0.003(4)
C34 0.042(4) 0.058(6) 0.029(4) 0.010(3) 0.006(3) 0.006(4)
C35 0.037(4) 0.037(5) 0.058(5) 0.013(4) 0.013(4) 0.009(3)
C36 0.032(4) 0.027(4) 0.047(4) 0.006(3) 0.020(3) 0.003(3)
C41 0.030(3) 0.030(4) 0.028(3) 0.002(3) 0.006(3) 0.006(3)
C42 0.049(5) 0.042(5) 0.041(4) 0.000(3) 0.015(3) -0.002(4)
C43 0.044(5) 0.058(6) 0.063(6) -0.001(5) -0.003(4) -0.009(4)
C44 0.053(5) 0.059(6) 0.031(4) 0.002(4) -0.007(4) -0.003(4)
C45 0.054(5) 0.043(5) 0.048(5) 0.009(4) 0.007(4) 0.004(4)
C46 0.042(4) 0.040(5) 0.034(4) 0.000(3) 0.013(3) 0.002(3)
C51 0.024(3) 0.031(4) 0.027(3) -0.003(3) 0.008(2) -0.002(3)
C52 0.034(4) 0.037(4) 0.037(4) 0.005(3) 0.015(3) 0.003(3)
C53 0.058(5) 0.033(4) 0.048(4) 0.013(4) 0.016(4) 0.005(4)
C54 0.052(5) 0.044(5) 0.042(4) 0.003(3) 0.028(4) -0.006(4)
C55 0.048(5) 0.037(5) 0.056(5) -0.004(4) 0.028(4) 0.002(4)
C56 0.038(4) 0.042(5) 0.052(4) -0.002(3) 0.031(4) -0.003(3)
C61 0.033(4) 0.029(4) 0.033(4) 0.009(3) 0.015(3) 0.000(3)
C62 0.039(4) 0.027(4) 0.034(4) 0.003(3) 0.018(3) -0.002(3)
C63 0.038(4) 0.025(4) 0.048(4) 0.004(3) 0.020(3) 0.002(3)
C64 0.050(5) 0.029(4) 0.038(4) -0.005(3) 0.020(3) -0.003(3)
C65 0.039(4) 0.040(5) 0.047(4) 0.003(3) 0.011(3) -0.001(3)
C66 0.035(4) 0.025(4) 0.042(4) -0.004(3) 0.011(3) -0.003(3)
P5 0.0352(9) 0.0342(10) 0.0278(8) -0.0001(7) 0.0113(7) -0.0037(8)
Cl5 0.0543(13) 0.0317(11) 0.0468(10) -0.0023(8) 0.0121(9) -0.0008(8)
Cl6 0.0584(13) 0.0355(11) 0.0523(12) 0.0033(9) 0.0155(10) -0.0045(9)
Cl7 0.0356(9) 0.0564(13) 0.0518(11) 0.0005(10) 0.0076(8) -0.0042(10)
Cl8 0.0339(9) 0.0518(12) 0.0482(10) 0.0049(9) 0.0098(7) 0.0002(9)
Cl9 0.0548(11) 0.0618(13) 0.0353(9) -0.0011(9) 0.0214(8) -0.0081(11)
Cl10 0.0577(11) 0.0499(12) 0.0341(9) -0.0021(9) 0.0199(8) -0.0053(10)
C1S 0.022(7) 0.061(11) 0.047(9) -0.002(8) 0.009(6) -0.018(7)
Cl11 0.055(3) 0.042(3) 0.082(3) 0.012(2) 0.002(2) 0.001(2)
Cl12 0.0360(19) 0.050(2) 0.046(2) -0.0100(17) 0.0102(15) -0.0074(17)
Cl1A 0.065(3) 0.099(5) 0.057(3) -0.005(3) 0.010(2) 0.027(3)

loop_
_atom_type_symbol
_atom_type_description
_atom_type_scat_dispersion_real
_atom_type_scat_dispersion_imag
_atom_type_scat_source
C C 0.0033 0.0016 'International Tables Vol C Tables 4.2.6.8 and 6.1.1.4'
H H 0.0000 0.0000 'International Tables Vol C Tables 4.2.6.8 and 6.1.1.4'
Cl Cl 0.1484 0.1585 'International Tables Vol C Tables 4.2.6.8 and 6.1.1.4'
N N 0.0061 0.0033 'International Tables Vol C Tables 4.2.6.8 and 6.1.1.4'
P P 0.1023 0.0942 'International Tables Vol C Tables 4.2.6.8 and 6.1.1.4'

loop_
_geom_angle_atom_site_label_1
_geom_angle_atom_site_label_2
_geom_angle_atom_site_label_3
_geom_angle
N2 P1 C11 108.4(4)
N2 P1 C21 115.4(3)
C11 P1 C21 109.8(3)
N2 P1 C31 108.0(3)
C11 P1 C31 108.7(3)
C21 P1 C31 106.3(3)
N2 P2 N1 112.9(3)
N2 P2 Cl2 113.0(3)
N1 P2 Cl2 110.6(2)
N2 P2 Cl1 109.6(3)
N1 P2 Cl1 108.8(3)
Cl2 P2 Cl1 101.18(15)
N3 P3 N1 112.9(3)
N3 P3 Cl3 111.7(3)
N1 P3 Cl3 111.0(2)
N3 P3 Cl4 110.6(2)
N1 P3 Cl4 109.4(2)
Cl3 P3 Cl4 100.54(12)
N3 P4 C41 113.3(3)
N3 P4 C61 111.4(3)
C41 P4 C61 108.0(3)
N3 P4 C51 106.1(3)
C41 P4 C51 107.9(3)
C61 P4 C51 110.0(3)
P3 N1 P2 137.7(4)
P2 N2 P1 138.9(4)
P3 N3 P4 136.1(4)
C16 C11 C12 117.9(7)
C16 C11 P1 124.6(6)
C12 C11 P1 117.4(6)
C13 C12 C11 121.0(8)
C12 C13 C14 119.6(9)
C15 C14 C13 120.2(9)
C14 C15 C16 120.5(9)
C15 C16 C11 120.7(8)
C22 C21 C26 119.8(7)
C22 C21 P1 121.3(6)
C26 C21 P1 118.8(6)
C23 C22 C21 120.0(7)
C24 C23 C22 121.2(8)
C23 C24 C25 120.6(7)
C24 C25 C26 119.4(7)
C25 C26 C21 119.0(7)
C32 C31 C36 119.8(6)
C32 C31 P1 120.4(5)
C36 C31 P1 119.8(5)
C31 C32 C33 118.8(7)
C34 C33 C32 120.1(7)
C33 C34 C35 121.1(7)
C36 C35 C34 119.7(8)
C35 C36 C31 120.4(7)
C42 C41 C46 119.6(7)
C42 C41 P4 119.8(6)
C46 C41 P4 120.0(6)
C43 C42 C41 120.5(8)
C42 C43 C44 121.2(9)
C43 C44 C45 118.7(8)
C44 C45 C46 120.1(8)
C41 C46 C45 119.7(8)
C52 C51 C56 121.0(7)
C52 C51 P4 120.6(5)
C56 C51 P4 118.4(6)
C53 C52 C51 120.0(7)
C52 C53 C54 119.5(8)
C55 C54 C53 120.1(8)
C54 C55 C56 121.0(8)
C51 C56 C55 118.1(8)
C62 C61 C66 120.7(7)
C62 C61 P4 121.2(6)
C66 C61 P4 118.0(5)
C63 C62 C61 119.5(7)
C64 C63 C62 120.0(7)
C63 C64 C65 121.3(7)
C64 C65 C66 119.0(7)
C61 C66 C65 119.4(7)
Cl8 P5 Cl9 89.75(10)
Cl8 P5 Cl7 179.77(15)
Cl9 P5 Cl7 90.31(10)
Cl8 P5 Cl10 89.82(10)
Cl9 P5 Cl10 179.22(15)
Cl7 P5 Cl10 90.12(10)
Cl8 P5 Cl5 90.36(11)
Cl9 P5 Cl5 90.55(11)
Cl7 P5 Cl5 89.42(11)
Cl10 P5 Cl5 90.11(11)
Cl8 P5 Cl6 90.68(11)
Cl9 P5 Cl6 89.71(11)
Cl7 P5 Cl6 89.54(11)
Cl10 P5 Cl6 89.63(11)
Cl5 P5 Cl6 178.93(13)
Cl11 C1S Cl12 111.1(8)
Cl1A C1SA Cl2A 111.1(10)

loop_
_geom_bond_atom_site_label_1
_geom_bond_atom_site_label_2
_geom_bond_distance
Cl1 P2 2.009(3)
Cl2 P2 2.000(3)
Cl3 P3 2.010(3)
Cl4 P3 2.020(2)
P1 N2 1.605(6)
P1 C11 1.784(8)
P1 C21 1.790(7)
P1 C31 1.794(7)
P2 N2 1.523(7)
P2 N1 1.561(6)
P3 N3 1.546(6)
P3 N1 1.551(6)
P4 N3 1.601(6)
P4 C41 1.786(7)
P4 C61 1.799(8)
P4 C51 1.814(7)
C11 C16 1.389(11)
C11 C12 1.412(11)
C12 C13 1.361(13)
C13 C14 1.399(16)
C14 C15 1.361(15)
C15 C16 1.378(12)
C21 C22 1.388(11)
C21 C26 1.412(10)
C22 C23 1.379(11)
C23 C24 1.359(13)
C24 C25 1.396(13)
C25 C26 1.408(11)
C31 C32 1.399(10)
C31 C36 1.415(10)
C32 C33 1.400(11)
C33 C34 1.369(12)
C34 C35 1.401(12)
C35 C36 1.352(11)
C41 C42 1.382(11)
C41 C46 1.391(11)
C42 C43 1.367(12)
C43 C44 1.391(14)
C44 C45 1.393(13)
C45 C46 1.399(12)
C51 C52 1.375(11)
C51 C56 1.392(10)
C52 C53 1.375(11)
C53 C54 1.396(12)
C54 C55 1.364(12)
C55 C56 1.392(11)
C61 C62 1.398(10)
C61 C66 1.399(11)
C62 C63 1.390(11)
C63 C64 1.384(11)
C64 C65 1.393(12)
C65 C66 1.408(11)
P5 Cl8 2.126(3)
P5 Cl9 2.132(2)
P5 Cl7 2.138(3)
P5 Cl10 2.139(2)
P5 Cl5 2.145(3)
P5 Cl6 2.159(3)
C1S Cl11 1.719(8)
C1S Cl12 1.721(8)
C1SA Cl1A 1.720(8)
C1SA Cl2A 1.720(8)
